data_7245658
loop_
_publ_author_name
'Darii, Mariana'
'Mikosch, Annabel'
'van Leusen, Jan'
'Kravtsov, Victor Ch.'
'Dvornina, Elena G.'
'Clapco, Steliana T.'
'Ciloci, Alexandra'
'K\"ogerler, Paul'
'Baca, Svetlana G.'

_publ_section_title
;
 FeII/III and MnII complexes based on 2,4,6-tris(2-pyridyl)-triazine:
 synthesis, structures, magnetic and biological properties
;
_journal_issue 45
_journal_name_full 'RSC Advances'
_journal_page_first 29034
_journal_page_last 29047
_journal_paper_doi 10.1039/D2RA04868J
_journal_volume 12
_journal_year 2022
_chemical_formula_sum 'C12 H57 As8 N12 Ni3 O50.5 S V14'
_chemical_formula_weight 2698.41
_space_group_IT_number 2
_space_group_name_Hall '-P 1'
_space_group_name_H-M_alt 'P -1'
_symmetry_cell_setting triclinic
_symmetry_space_group_name_H-M 'P -1'
_atom_sites_solution_hydrogens geom
_atom_sites_solution_primary direct
_atom_sites_solution_secondary difmap
_audit_block_doi 10.5517/cc72j1v
_audit_creation_method SHELXL-97
_audit_update_record
;
2003-05-20 deposited with the CCDC.	2022-10-06 downloaded from the CCDC.
;
_cell_angle_alpha 87.260(3)
_cell_angle_beta 77.637(2)
_cell_angle_gamma 68.699(3)
_cell_formula_units_Z 2
_cell_length_a 12.9318(6)
_cell_length_b 13.4441(7)
_cell_length_c 21.2885(13)
_cell_measurement_temperature 293(2)
_cell_volume 3366.5(3)
_computing_structure_refinement 'SHELXL-97 (Sheldrick, 1997)'
_computing_structure_solution 'SHELXS-97 (Sheldrick, 1990)'
_diffrn_ambient_temperature 293(2)
_diffrn_measured_fraction_theta_full 0.986
_diffrn_measured_fraction_theta_max 0.986
_diffrn_radiation_monochromator graphite
_diffrn_radiation_source 'fine-focus sealed tube'
_diffrn_radiation_type MoK\a
_diffrn_radiation_wavelength 0.71073
_diffrn_reflns_av_R_equivalents 0.0637
_diffrn_reflns_av_sigmaI/netI 0.0775
_diffrn_reflns_limit_h_max 14
_diffrn_reflns_limit_h_min -14
_diffrn_reflns_limit_k_max 14
_diffrn_reflns_limit_k_min -14
_diffrn_reflns_limit_l_max 23
_diffrn_reflns_limit_l_min -16
_diffrn_reflns_number 16168
_diffrn_reflns_theta_full 23.28
_diffrn_reflns_theta_max 23.28
_diffrn_reflns_theta_min 1.73
_exptl_absorpt_coefficient_mu 6.704
_exptl_crystal_colour black
_exptl_crystal_density_diffrn 2.662
_exptl_crystal_density_method 'not measured'
_exptl_crystal_description block
_exptl_crystal_F_000 2606
_refine_diff_density_max 2.127
_refine_diff_density_min -1.379
_refine_diff_density_rms 0.270
_refine_ls_extinction_method none
_refine_ls_goodness_of_fit_ref 0.883
_refine_ls_hydrogen_treatment mixed
_refine_ls_matrix_type full
_refine_ls_number_parameters 940
_refine_ls_number_reflns 9572
_refine_ls_number_restraints 7
_refine_ls_restrained_S_all 0.883
_refine_ls_R_factor_all 0.1009
_refine_ls_R_factor_gt 0.0707
_refine_ls_shift/su_max 0.080
_refine_ls_shift/su_mean 0.005
_refine_ls_structure_factor_coef Fsqd
_refine_ls_weighting_details 'calc w=1/[\s^2^(Fo^2^)+(0.1498P)^2^+74.4874P] where P=(Fo^2^+2Fc^2^)/3'
_refine_ls_weighting_scheme calc
_refine_ls_wR_factor_gt 0.1910
_refine_ls_wR_factor_ref 0.2161
_reflns_number_gt 6749
_reflns_number_total 9572
_reflns_threshold_expression >2sigma(I)
_cod_data_source_file d2ra04868j2.cif
_cod_data_source_block sa
_cod_original_sg_symbol_H-M P-1
_cod_original_formula_sum 'C12 H57 As8 N12 Ni3 O50.50 S V14'
_cod_database_code 7245658

loop_
_symmetry_equiv_pos_as_xyz
'x, y, z'
'-x, -y, -z'

loop_
_atom_site_label
_atom_site_type_symbol
_atom_site_fract_x
_atom_site_fract_y
_atom_site_fract_z
_atom_site_U_iso_or_equiv
_atom_site_adp_type
_atom_site_occupancy
_atom_site_symmetry_multiplicity
_atom_site_calc_flag
_atom_site_refinement_flags
_atom_site_disorder_assembly
_atom_site_disorder_group
As1 As 0.62063(12) 0.31380(11) 0.03278(8) 0.0251(4) Uani 1 1 d . . .
As2 As 0.41700(12) 0.08377(12) 0.24685(8) 0.0259(4) Uani 1 1 d . . .
As3 As 0.86321(12) 0.11028(11) 0.01258(7) 0.0245(4) Uani 1 1 d . . .
As4 As 0.65960(12) -0.11835(11) 0.22757(8) 0.0266(4) Uani 1 1 d . . .
As5 As 0.51897(12) 0.43817(12) 0.40519(8) 0.0287(4) Uani 1 1 d . . .
As6 As 0.96098(13) 0.06730(12) 0.36903(8) 0.0284(4) Uani 1 1 d . . .
As7 As 0.62974(12) 0.56101(11) 0.28994(8) 0.0279(4) Uani 1 1 d . . .
As8 As 1.07355(12) 0.18747(12) 0.25273(8) 0.0269(4) Uani 1 1 d . . .
V1 V 0.60668(19) 0.48129(18) 0.14841(12) 0.0228(6) Uani 1 1 d . . .
V2 V 1.01188(19) 0.13889(18) 0.11509(12) 0.0220(6) Uani 1 1 d . . .
V3 V 0.44703(19) 0.29675(19) 0.16854(12) 0.0229(6) Uani 1 1 d . . .
V4 V 1.01671(19) -0.03427(18) 0.21195(12) 0.0219(6) Uani 1 1 d . . .
V5 V 0.8272(2) -0.06838(18) 0.31158(12) 0.0243(6) Uani 1 1 d . . .
V6 V 0.87401(19) 0.39589(19) 0.20556(13) 0.0253(6) Uani 1 1 d . . .
V7 V 0.86934(19) -0.05577(18) 0.13548(12) 0.0229(6) Uani 1 1 d . . .
V8 V 0.63162(19) 0.08025(19) 0.11503(12) 0.0230(6) Uani 1 1 d . . .
V9 V 0.4236(2) 0.27306(19) 0.34183(12) 0.0241(6) Uani 1 1 d . . .
V10 V 0.42965(19) 0.45863(18) 0.25963(12) 0.0215(6) Uani 1 1 d . . .
V11 V 0.6802(2) 0.18048(19) 0.40582(13) 0.0273(6) Uani 1 1 d . . .
V12 V 0.8087(2) 0.32933(19) 0.34478(13) 0.0253(6) Uani 1 1 d . . .
V13 V 0.84593(19) 0.34769(18) 0.08221(12) 0.0225(6) Uani 1 1 d . . .
V14 V 0.5758(2) 0.04991(18) 0.36403(12) 0.0246(6) Uani 1 1 d . . .
Ni1 Ni 0.2354(3) 0.2291(2) 0.51485(16) 0.0317(12) Uani 0.630(7) 1 d P . .
Ni2 Ni 1.0000 0.5000 0.0000 0.0242(6) Uani 1 2 d S . .
Ni3 Ni 0.5000 0.0000 0.0000 0.0285(6) Uani 1 2 d S . .
Ni4 Ni 1.22642(14) -0.28322(14) 0.23762(9) 0.0246(4) Uani 1 1 d . . .
Ni5 Ni 0.1937(4) 0.2668(4) 0.4674(3) 0.030(2) Uani 0.370(7) 1 d P . .
S1 S 0.7094(3) 0.2008(3) 0.2319(2) 0.0296(9) Uani 1 1 d . . .
O1 O 0.647(3) 0.213(3) 0.2946(13) 0.084(12) Uani 0.50 1 d P . .
O2 O 0.808(2) 0.101(2) 0.2206(14) 0.061(7) Uani 0.50 1 d PU . .
O3 O 0.7596(19) 0.2746(18) 0.2218(16) 0.161(12) Uani 1 1 d . . .
O4 O 0.720(2) 0.134(2) 0.2891(13) 0.056(7) Uani 0.50 1 d P . .
O5 O 0.731(2) 0.129(2) 0.1796(14) 0.065(9) Uani 0.50 1 d P . .
O6 O 0.5866(19) 0.2719(18) 0.2480(14) 0.055(7) Uani 0.50 1 d P . .
O7 O 0.6387(17) 0.1972(18) 0.1870(10) 0.034(5) Uani 0.50 1 d P . .
O8 O 0.6548(8) 0.3358(8) 0.3835(6) 0.038(3) Uani 1 1 d . . .
O9 O 0.8373(9) 0.1810(8) 0.3698(6) 0.040(3) Uani 1 1 d . . .
O10 O 0.3152(8) 0.5657(7) 0.2700(5) 0.028(2) Uani 1 1 d . . .
O11 O 0.5079(8) -0.0532(8) 0.2365(5) 0.030(2) Uani 1 1 d . . .
O12 O 0.5102(9) -0.0076(9) 0.4170(5) 0.039(3) Uani 1 1 d . . .
O13 O 0.8479(9) 0.3766(9) 0.3996(6) 0.040(3) Uani 1 1 d . . .
O14 O 0.3346(9) 0.3293(9) 0.1403(6) 0.038(3) Uani 1 1 d . . .
O15 O 0.6727(10) 0.1804(9) 0.4818(6) 0.044(3) Uani 1 1 d . . .
O16 O 0.9426(9) 0.4751(9) 0.1996(6) 0.042(3) Uani 1 1 d . . .
O17 O 0.5283(8) 0.1954(8) 0.3962(5) 0.030(2) Uani 1 1 d . . .
O18 O 0.7251(8) 0.0303(8) 0.3811(5) 0.033(3) Uani 1 1 d . . .
O19 O 1.0663(8) 0.1155(8) 0.3256(6) 0.036(3) Uani 1 1 d . . .
O20 O 1.1398(8) -0.1304(8) 0.2059(5) 0.032(3) Uani 1 1 d . . .
O21 O 0.5947(8) 0.0225(8) 0.0620(5) 0.031(2) Uani 1 1 d . . .
O22 O 0.9845(8) 0.0073(7) 0.1292(5) 0.028(2) Uani 1 1 d . . .
O23 O 0.4661(8) 0.1233(8) 0.3082(5) 0.027(2) Uani 1 1 d . . .
O24 O 0.5587(9) 0.5956(8) 0.1158(6) 0.035(3) Uani 1 1 d . . .
O25 O 0.7651(8) 0.4557(8) 0.1500(5) 0.029(2) Uani 1 1 d . . .
O26 O 0.7906(8) 0.0517(8) 0.0764(5) 0.031(2) Uani 1 1 d . . .
O27 O 0.9007(8) 0.4041(8) 0.0211(5) 0.032(2) Uani 1 1 d . . .
O28 O 0.7540(8) 0.4481(8) 0.2878(5) 0.031(2) Uani 1 1 d . . .
O29 O 1.0447(8) 0.1037(7) 0.2037(5) 0.030(2) Uani 1 1 d . . .
O30 O 0.9025(8) -0.0952(8) 0.2212(5) 0.028(2) Uani 1 1 d . . .
O31 O 0.5703(9) 0.2326(8) 0.0888(6) 0.039(3) Uani 1 1 d . . .
O32 O 0.7432(8) 0.2112(8) -0.0115(5) 0.028(2) Uani 1 1 d . . .
O33 O 0.4541(8) 0.4085(7) 0.3474(5) 0.024(2) Uani 1 1 d . . .
O34 O 0.3020(8) 0.2974(9) 0.3888(5) 0.034(3) Uani 1 1 d . . .
O35 O 1.1316(9) 0.1139(9) 0.0665(5) 0.039(3) Uani 1 1 d . . .
O36 O 0.9397(8) 0.2915(7) 0.2707(5) 0.030(2) Uani 1 1 d . . .
O37 O 0.3876(8) 0.3344(8) 0.2615(5) 0.029(2) Uani 1 1 d . . .
O38 O 0.7044(8) -0.0420(9) 0.1661(5) 0.035(3) Uani 1 1 d . . .
O39 O 0.9272(9) -0.1643(8) 0.0955(6) 0.038(3) Uani 1 1 d . . .
O40 O 0.5522(9) 0.5472(8) 0.3678(5) 0.034(3) Uani 1 1 d . . .
O41 O 0.9553(8) 0.2905(7) 0.1363(5) 0.025(2) Uani 1 1 d . . .
O42 O 0.4831(8) 0.1367(8) 0.1794(5) 0.033(3) Uani 1 1 d . . .
O43 O 0.8743(9) -0.1822(8) 0.3457(5) 0.031(2) Uani 1 1 d . . .
O44 O 0.8962(8) 0.1932(7) 0.0616(5) 0.027(2) Uani 1 1 d . . .
O45 O 0.5588(8) 0.5122(8) 0.2427(5) 0.029(2) Uani 1 1 d . . .
O46 O 0.4853(7) 0.4252(7) 0.1696(5) 0.022(2) Uani 1 1 d . . .
O47 O 0.6877(8) 0.3707(7) 0.0773(5) 0.025(2) Uani 1 1 d . . .
O48 O 0.9519(8) -0.0093(8) 0.3070(5) 0.026(2) Uani 1 1 d . . .
O49 O 0.6776(7) -0.0610(7) 0.2946(5) 0.023(2) Uani 1 1 d . . .
N1 N 0.265(2) 0.0842(19) 0.4930(12) 0.110(9) Uani 1 1 d . . .
H1C H 0.3305 0.0582 0.4638 0.080 Uiso 1 1 calc R . .
H1D H 0.2717 0.0448 0.5283 0.080 Uiso 1 1 calc R . .
N2 N 0.0813(15) 0.2526(15) 0.5099(13) 0.103(9) Uani 1 1 d . . .
H2C H 0.0827 0.2593 0.5516 0.080 Uiso 1 1 calc R . .
H2D H 0.0211 0.3079 0.5020 0.080 Uiso 1 1 calc R . .
N3 N 0.3741(19) 0.2010(13) 0.5216(8) 0.092(8) Uani 1 1 d D . .
H3A H 0.4011 0.1373 0.5395 0.080 Uiso 1 1 calc R . .
H3B H 0.4187 0.1992 0.4826 0.080 Uiso 1 1 calc R . .
N4 N 0.1918(16) 0.3831(15) 0.5373(12) 0.091(8) Uani 1 1 d . . .
N5 N 1.1118(10) 0.4076(10) 0.0559(6) 0.031(3) Uani 1 1 d . . .
H5A H 1.1258 0.4501 0.0818 0.080 Uiso 1 1 calc R . .
H5B H 1.0811 0.3651 0.0807 0.080 Uiso 1 1 calc R . .
N6 N 0.8892(10) 0.6115(9) 0.0712(7) 0.033(3) Uani 1 1 d . . .
H6A H 0.8582 0.5779 0.1031 0.080 Uiso 1 1 calc R . .
H6B H 0.9281 0.6433 0.0879 0.080 Uiso 1 1 calc R . .
N7 N 0.5125(11) -0.1512(10) 0.0357(7) 0.035(3) Uani 1 1 d . . .
H7A H 0.4891 -0.1855 0.0097 0.080 Uiso 1 1 calc R . .
H7B H 0.5854 -0.1901 0.0364 0.080 Uiso 1 1 calc R . .
N8 N 0.3600(10) 0.0527(11) 0.0776(7) 0.038(3) Uani 1 1 d . . .
H8A H 0.3705 0.0962 0.1044 0.080 Uiso 1 1 calc R . .
H8B H 0.2964 0.0889 0.0632 0.080 Uiso 1 1 calc R . .
N9 N 1.1629(11) -0.2256(10) 0.3331(7) 0.037(3) Uani 1 1 d . . .
H9A H 1.0889 -0.1842 0.3387 0.080 Uiso 1 1 calc R . .
H9B H 1.1698 -0.2804 0.3599 0.080 Uiso 1 1 calc R . .
N10 N 1.3623(11) -0.2371(10) 0.2478(7) 0.040(4) Uani 1 1 d . . .
H10A H 1.4293 -0.2880 0.2306 0.080 Uiso 1 1 calc R . .
H10B H 1.3579 -0.1758 0.2276 0.080 Uiso 1 1 calc R . .
N11 N 1.2872(11) -0.3385(10) 0.1427(6) 0.031(3) Uani 1 1 d . . .
H11A H 1.2814 -0.2829 0.1166 0.080 Uiso 1 1 calc R . .
H11B H 1.3609 -0.3807 0.1368 0.080 Uiso 1 1 calc R . .
N12 N 1.0952(10) -0.3307(10) 0.2310(7) 0.039(4) Uani 1 1 d . . .
H12A H 1.0975 -0.3876 0.2555 0.080 Uiso 1 1 calc R . .
H12B H 1.0284 -0.2775 0.2453 0.080 Uiso 1 1 calc R . .
C1 C 0.1690(19) 0.0764(19) 0.4657(12) 0.068(6) Uiso 1 1 d . . .
H1A H 0.1792 0.0936 0.4205 0.080 Uiso 1 1 calc R . .
H1B H 0.1690 0.0042 0.4693 0.080 Uiso 1 1 calc R . .
C2 C 0.0593(19) 0.1529(16) 0.5023(12) 0.067(6) Uani 1 1 d . . .
H2A H 0.0371 0.1253 0.5439 0.080 Uiso 1 1 calc R . .
H2B H -0.0005 0.1660 0.4786 0.080 Uiso 1 1 calc R . .
C3 C 0.372(3) 0.2816(17) 0.5602(12) 0.119(13) Uani 1 1 d D . .
H3C H 0.4486 0.2789 0.5580 0.080 Uiso 1 1 calc R . .
H3D H 0.3390 0.2728 0.6045 0.080 Uiso 1 1 calc R . .
C4 C 0.301(2) 0.389(2) 0.5368(13) 0.077(7) Uiso 1 1 d . . .
H4C H 0.2926 0.4472 0.5654 0.080 Uiso 1 1 calc R . .
H4D H 0.3365 0.4017 0.4938 0.080 Uiso 1 1 calc R . .
C5 C 1.2161(17) 0.344(2) 0.0135(11) 0.082(9) Uani 1 1 d . . .
H5C H 1.2544 0.2810 0.0359 0.080 Uiso 1 1 calc R . .
H5D H 1.2653 0.3846 0.0032 0.080 Uiso 1 1 calc R . .
C6 C 0.8007(17) 0.6909(16) 0.0462(10) 0.060(6) Uani 1 1 d . . .
H6C H 0.8190 0.7549 0.0387 0.080 Uiso 1 1 calc R . .
H6D H 0.7303 0.7090 0.0782 0.080 Uiso 1 1 calc R . .
C7 C 0.445(2) -0.1411(17) 0.0986(11) 0.081(8) Uani 1 1 d . . .
H7C H 0.4924 -0.1470 0.1293 0.080 Uiso 1 1 calc R . .
H7D H 0.4179 -0.2000 0.1050 0.080 Uiso 1 1 calc R . .
C8 C 0.3496(16) -0.0429(18) 0.1116(12) 0.071(7) Uani 1 1 d . . .
H8C H 0.3319 -0.0268 0.1574 0.080 Uiso 1 1 calc R . .
H8D H 0.2851 -0.0546 0.1015 0.080 Uiso 1 1 calc R . .
C9 C 1.2289(17) -0.1625(16) 0.3469(10) 0.062(6) Uani 1 1 d . . .
H9C H 1.2185 -0.1530 0.3930 0.080 Uiso 1 1 calc R . .
H9D H 1.2032 -0.0925 0.3286 0.080 Uiso 1 1 calc R . .
C10 C 1.3526(16) -0.2222(14) 0.3177(9) 0.045(4) Uani 1 1 d . . .
H10C H 1.3981 -0.1818 0.3246 0.080 Uiso 1 1 calc R . .
H10D H 1.3793 -0.2910 0.3373 0.080 Uiso 1 1 calc R . .
C11 C 1.2223(19) -0.3982(17) 0.1267(9) 0.055(5) Uani 1 1 d . . .
H11C H 1.2587 -0.4731 0.1350 0.080 Uiso 1 1 calc R . .
H11D H 1.2212 -0.3922 0.0812 0.080 Uiso 1 1 calc R . .
C12 C 1.1048(18) -0.3583(18) 0.1647(11) 0.063(6) Uani 1 1 d . . .
H12C H 1.0606 -0.2957 0.1445 0.080 Uiso 1 1 calc R . .
H12D H 1.0721 -0.4125 0.1637 0.080 Uiso 1 1 calc R . .
OW1 O 0.0602(19) 0.379(3) 0.4011(15) 0.079(11) Uani 0.50 1 d P . .
OW2 O 0.862(3) -0.378(2) 0.3162(14) 0.186(14) Uani 1 1 d . . .
OW3 O -0.131(2) 0.441(2) 0.5830(16) 0.175(13) Uani 1 1 d . . .
OW4 O 0.738(2) 0.3438(18) 0.5329(9) 0.116(8) Uani 1 1 d . . .
OW5 O 0.1420(13) 0.4233(13) 0.2756(10) 0.089(6) Uani 1 1 d . . .

loop_
_atom_site_aniso_label
_atom_site_aniso_U_11
_atom_site_aniso_U_22
_atom_site_aniso_U_33
_atom_site_aniso_U_23
_atom_site_aniso_U_13
_atom_site_aniso_U_12
As1 0.0224(7) 0.0207(8) 0.0335(9) 0.0087(6) -0.0129(7) -0.0064(6)
As2 0.0206(7) 0.0230(8) 0.0362(9) 0.0070(7) -0.0085(7) -0.0099(6)
As3 0.0216(7) 0.0194(8) 0.0312(9) 0.0042(6) -0.0065(7) -0.0059(6)
As4 0.0266(8) 0.0163(8) 0.0375(9) 0.0059(6) -0.0096(7) -0.0076(6)
As5 0.0225(8) 0.0252(8) 0.0354(9) 0.0030(7) -0.0091(7) -0.0037(6)
As6 0.0272(8) 0.0205(8) 0.0366(9) 0.0049(7) -0.0150(7) -0.0035(6)
As7 0.0241(8) 0.0158(8) 0.0435(10) 0.0047(7) -0.0130(7) -0.0039(6)
As8 0.0191(7) 0.0208(8) 0.0416(10) 0.0028(7) -0.0122(7) -0.0050(6)
V1 0.0180(12) 0.0139(12) 0.0354(15) 0.0080(10) -0.0091(11) -0.0034(10)
V2 0.0152(11) 0.0151(12) 0.0356(15) 0.0068(10) -0.0088(11) -0.0041(9)
V3 0.0191(12) 0.0185(12) 0.0319(14) 0.0071(10) -0.0096(11) -0.0060(10)
V4 0.0165(12) 0.0117(12) 0.0345(15) 0.0050(10) -0.0098(11) 0.0003(9)
V5 0.0221(12) 0.0151(12) 0.0342(15) 0.0073(10) -0.0111(11) -0.0029(10)
V6 0.0180(12) 0.0178(13) 0.0392(16) 0.0061(11) -0.0082(11) -0.0052(10)
V7 0.0192(12) 0.0164(12) 0.0322(15) 0.0063(10) -0.0085(11) -0.0043(10)
V8 0.0192(12) 0.0209(13) 0.0322(14) 0.0075(11) -0.0104(11) -0.0090(10)
V9 0.0193(12) 0.0168(13) 0.0334(15) 0.0061(11) -0.0083(11) -0.0023(10)
V10 0.0165(12) 0.0127(12) 0.0317(14) 0.0082(10) -0.0077(11) -0.0006(10)
V11 0.0229(12) 0.0200(13) 0.0368(15) 0.0054(11) -0.0098(12) -0.0038(10)
V12 0.0208(12) 0.0162(12) 0.0357(15) 0.0047(11) -0.0093(11) -0.0015(10)
V13 0.0168(11) 0.0156(12) 0.0365(15) 0.0092(10) -0.0084(11) -0.0070(10)
V14 0.0250(13) 0.0158(12) 0.0298(14) 0.0093(10) -0.0081(11) -0.0034(10)
Ni1 0.0308(18) 0.0235(18) 0.038(2) 0.0060(14) -0.0074(15) -0.0066(14)
Ni2 0.0212(13) 0.0170(13) 0.0346(16) 0.0087(11) -0.0070(12) -0.0075(11)
Ni3 0.0214(13) 0.0244(14) 0.0404(17) 0.0019(12) -0.0113(12) -0.0065(11)
Ni4 0.0176(9) 0.0152(9) 0.0361(11) 0.0046(8) -0.0084(8) 0.0008(7)
Ni5 0.027(3) 0.027(3) 0.035(4) 0.008(2) -0.010(3) -0.008(2)
S1 0.0245(19) 0.023(2) 0.041(2) 0.0041(17) -0.0142(18) -0.0046(16)
O1 0.08(2) 0.07(2) 0.036(16) 0.018(14) 0.021(15) 0.029(18)
O2 0.061(7) 0.061(7) 0.061(7) 0.0017(11) -0.0131(18) -0.022(3)
O3 0.105(16) 0.096(16) 0.30(4) -0.004(19) -0.01(2) -0.082(14)
O4 0.062(17) 0.049(17) 0.054(17) 0.009(13) -0.019(14) -0.015(15)
O5 0.050(17) 0.065(19) 0.059(18) -0.035(15) -0.006(14) 0.005(15)
O6 0.033(13) 0.028(13) 0.10(2) 0.026(14) -0.037(14) 0.003(11)
O7 0.028(12) 0.043(13) 0.036(13) -0.006(11) -0.020(10) -0.008(11)
O8 0.027(6) 0.022(6) 0.059(8) 0.025(5) -0.013(5) -0.001(5)
O9 0.023(5) 0.024(6) 0.065(8) -0.004(5) -0.007(5) 0.000(5)
O10 0.023(5) 0.018(5) 0.037(6) 0.003(4) -0.008(5) 0.000(4)
O11 0.021(5) 0.026(6) 0.045(7) 0.005(5) -0.011(5) -0.010(4)
O12 0.036(6) 0.034(6) 0.043(7) 0.014(5) -0.007(5) -0.011(5)
O13 0.035(6) 0.035(6) 0.045(7) -0.005(5) -0.008(5) -0.007(5)
O14 0.027(6) 0.049(7) 0.047(7) 0.011(6) -0.019(5) -0.019(5)
O15 0.052(7) 0.035(7) 0.043(7) -0.001(5) -0.014(6) -0.012(6)
O16 0.040(6) 0.035(7) 0.056(8) 0.007(6) -0.009(6) -0.023(5)
O17 0.025(5) 0.022(5) 0.048(7) 0.014(5) -0.022(5) -0.007(4)
O18 0.027(5) 0.031(6) 0.038(6) -0.008(5) -0.009(5) -0.002(5)
O19 0.026(5) 0.018(5) 0.068(8) 0.004(5) -0.026(6) -0.004(4)
O20 0.015(5) 0.017(5) 0.052(7) 0.002(5) -0.012(5) 0.010(4)
O21 0.031(6) 0.021(5) 0.042(6) 0.000(5) -0.013(5) -0.006(4)
O22 0.030(5) 0.018(5) 0.036(6) 0.009(4) -0.011(5) -0.008(4)
O23 0.026(5) 0.021(5) 0.033(6) 0.010(4) -0.016(5) -0.002(4)
O24 0.031(6) 0.020(6) 0.052(7) 0.015(5) -0.016(5) -0.006(5)
O25 0.022(5) 0.022(5) 0.040(6) 0.006(5) -0.009(5) -0.005(4)
O26 0.020(5) 0.032(6) 0.045(7) 0.014(5) -0.017(5) -0.010(4)
O27 0.024(5) 0.027(6) 0.046(7) 0.011(5) -0.011(5) -0.011(5)
O28 0.012(5) 0.029(6) 0.043(7) -0.001(5) 0.004(5) -0.003(4)
O29 0.030(5) 0.012(5) 0.048(7) 0.004(5) -0.017(5) -0.002(4)
O30 0.027(5) 0.027(6) 0.028(6) 0.001(4) -0.010(5) -0.006(4)
O31 0.040(6) 0.015(5) 0.057(8) 0.007(5) -0.001(6) -0.011(5)
O32 0.019(5) 0.021(5) 0.041(6) 0.012(5) -0.019(5) 0.001(4)
O33 0.031(5) 0.013(5) 0.033(6) 0.014(4) -0.019(5) -0.007(4)
O34 0.025(5) 0.044(7) 0.035(6) 0.014(5) -0.012(5) -0.014(5)
O35 0.026(6) 0.047(7) 0.041(7) 0.013(6) -0.001(5) -0.015(5)
O36 0.031(6) 0.016(5) 0.036(6) 0.007(4) -0.014(5) 0.003(4)
O37 0.033(6) 0.030(6) 0.029(6) 0.009(5) -0.011(5) -0.016(5)
O38 0.026(5) 0.040(7) 0.039(6) 0.023(5) -0.018(5) -0.007(5)
O39 0.045(7) 0.025(6) 0.046(7) 0.002(5) -0.020(6) -0.010(5)
O40 0.030(6) 0.021(6) 0.043(7) -0.002(5) -0.017(5) 0.006(4)
O41 0.020(5) 0.018(5) 0.033(6) 0.005(4) -0.014(4) 0.002(4)
O42 0.030(6) 0.021(5) 0.042(7) 0.009(5) 0.001(5) -0.010(5)
O43 0.035(6) 0.022(5) 0.033(6) 0.010(5) -0.003(5) -0.011(5)
O44 0.026(5) 0.019(5) 0.039(6) 0.009(4) -0.022(5) -0.003(4)
O45 0.022(5) 0.027(6) 0.038(6) 0.006(5) -0.007(5) -0.007(4)
O46 0.017(5) 0.017(5) 0.032(6) 0.011(4) -0.004(4) -0.007(4)
O47 0.020(5) 0.021(5) 0.037(6) 0.006(4) -0.008(5) -0.009(4)
O48 0.018(5) 0.024(5) 0.037(6) 0.010(4) -0.009(4) -0.008(4)
O49 0.019(5) 0.015(5) 0.035(6) 0.006(4) 0.000(4) -0.008(4)
N1 0.100(17) 0.099(18) 0.092(17) -0.026(14) -0.037(14) 0.022(14)
N2 0.056(12) 0.063(13) 0.19(3) -0.048(15) -0.070(15) 0.008(10)
N3 0.16(2) 0.026(9) 0.045(11) 0.004(8) 0.013(12) -0.003(11)
N4 0.057(11) 0.047(11) 0.15(2) -0.041(12) 0.037(13) -0.027(9)
N5 0.027(7) 0.031(7) 0.042(8) 0.002(6) -0.012(6) -0.016(6)
N6 0.031(7) 0.017(7) 0.048(9) 0.001(6) -0.007(6) -0.004(5)
N7 0.035(7) 0.033(8) 0.039(8) 0.005(6) -0.012(6) -0.013(6)
N8 0.020(6) 0.034(8) 0.056(9) -0.002(7) -0.006(6) -0.006(6)
N9 0.025(7) 0.031(8) 0.047(9) 0.018(6) -0.010(6) 0.000(6)
N10 0.038(8) 0.022(7) 0.058(10) 0.003(6) -0.021(7) -0.002(6)
N11 0.033(7) 0.029(7) 0.032(7) 0.003(6) -0.019(6) -0.006(6)
N12 0.019(6) 0.021(7) 0.072(11) 0.010(7) -0.014(7) 0.000(5)
C2 0.069(14) 0.042(12) 0.090(17) -0.009(11) -0.035(13) -0.010(10)
C3 0.16(3) 0.064(18) 0.066(17) -0.004(14) -0.001(18) 0.028(18)
C5 0.040(12) 0.11(2) 0.057(14) -0.010(14) -0.015(11) 0.022(12)
C6 0.053(12) 0.049(12) 0.055(13) -0.007(10) -0.020(10) 0.015(10)
C7 0.13(2) 0.043(13) 0.064(15) 0.025(11) -0.002(15) -0.031(14)
C8 0.036(11) 0.077(16) 0.079(16) 0.033(13) -0.006(11) -0.001(11)
C9 0.068(13) 0.043(12) 0.054(13) -0.020(10) -0.025(11) 0.015(10)
C10 0.056(11) 0.040(10) 0.046(11) 0.008(8) -0.029(9) -0.016(9)
C11 0.085(15) 0.060(13) 0.038(11) 0.009(9) -0.018(11) -0.045(12)
C12 0.057(13) 0.070(15) 0.079(16) 0.001(12) -0.026(12) -0.037(11)
OW1 0.023(12) 0.14(3) 0.09(2) -0.06(2) -0.010(14) -0.040(16)
OW2 0.26(4) 0.16(3) 0.15(2) -0.03(2) 0.05(2) -0.15(3)
OW3 0.124(19) 0.113(19) 0.27(4) -0.09(2) -0.03(2) -0.010(16)
OW4 0.18(2) 0.126(17) 0.081(13) 0.020(12) -0.014(14) -0.109(17)
OW5 0.058(9) 0.058(10) 0.153(17) 0.016(10) -0.023(10) -0.024(8)

loop_
_atom_type_symbol
_atom_type_description
_atom_type_scat_dispersion_real
_atom_type_scat_dispersion_imag
_atom_type_scat_source
C C 0.0033 0.0016 'International Tables Vol C Tables 4.2.6.8 and 6.1.1.4'
H H 0.0000 0.0000 'International Tables Vol C Tables 4.2.6.8 and 6.1.1.4'
N N 0.0061 0.0033 'International Tables Vol C Tables 4.2.6.8 and 6.1.1.4'
O O 0.0106 0.0060 'International Tables Vol C Tables 4.2.6.8 and 6.1.1.4'
V V 0.3005 0.5294 'International Tables Vol C Tables 4.2.6.8 and 6.1.1.4'
Ni Ni 0.3393 1.1124 'International Tables Vol C Tables 4.2.6.8 and 6.1.1.4'
As As 0.0499 2.0058 'International Tables Vol C Tables 4.2.6.8 and 6.1.1.4'
S S 0.1246 0.1234 'International Tables Vol C Tables 4.2.6.8 and 6.1.1.4'

loop_
_citation_id
_citation_doi
_citation_year
1 10.1002/ejic.200300593 2004

loop_
_geom_angle_atom_site_label_1
_geom_angle_atom_site_label_2
_geom_angle_atom_site_label_3
_geom_angle
_geom_angle_site_symmetry_1
_geom_angle_site_symmetry_3
_geom_angle_publ_flag
O31 As1 O47 103.2(5) . . ?
O31 As1 O32 98.1(5) . . ?
O47 As1 O32 99.4(4) . . ?
O23 As2 O11 100.0(4) . . ?
O23 As2 O42 100.8(5) . . ?
O11 As2 O42 99.9(5) . . ?
O44 As3 O26 97.5(5) . . ?
O44 As3 O32 98.2(4) . . ?
O26 As3 O32 100.1(4) . . ?
O49 As4 O38 100.5(5) . . ?
O49 As4 O11 99.3(4) . . ?
O38 As4 O11 99.2(5) . . ?
O33 As5 O8 98.9(5) . . ?
O33 As5 O40 99.5(5) . . ?
O8 As5 O40 99.0(5) . . ?
O48 As6 O9 99.6(5) . . ?
O48 As6 O19 99.2(5) . . ?
O9 As6 O19 100.5(5) . . ?
O28 As7 O45 100.5(5) . . ?
O28 As7 O40 99.2(5) . . ?
O45 As7 O40 98.6(5) . . ?
O29 As8 O36 100.1(5) . . ?
O29 As8 O19 98.5(5) . . ?
O36 As8 O19 99.7(5) . . ?
O24 V1 O46 108.0(5) . . ?
O24 V1 O25 106.5(5) . . ?
O46 V1 O25 145.5(4) . . ?
O24 V1 O45 105.3(5) . . ?
O46 V1 O45 79.5(4) . . ?
O25 V1 O45 91.6(4) . . ?
O24 V1 O47 107.6(5) . . ?
O46 V1 O47 90.2(4) . . ?
O25 V1 O47 79.2(4) . . ?
O45 V1 O47 147.0(4) . . ?
O24 V1 V10 110.3(4) . . ?
O46 V1 V10 38.2(3) . . ?
O25 V1 V10 126.0(3) . . ?
O45 V1 V10 41.4(3) . . ?
O47 V1 V10 123.0(3) . . ?
O24 V1 V13 112.7(4) . . ?
O46 V1 V13 122.9(3) . . ?
O25 V1 V13 38.8(3) . . ?
O45 V1 V13 123.4(3) . . ?
O47 V1 V13 40.4(3) . . ?
V10 V1 V13 136.98(10) . . ?
O35 V2 O22 108.1(5) . . ?
O35 V2 O41 105.8(5) . . ?
O22 V2 O41 146.0(4) . . ?
O35 V2 O44 105.7(5) . . ?
O22 V2 O44 92.1(4) . . ?
O41 V2 O44 79.4(4) . . ?
O35 V2 O29 106.8(5) . . ?
O22 V2 O29 78.7(4) . . ?
O41 V2 O29 90.9(4) . . ?
O44 V2 O29 147.6(4) . . ?
O35 V2 V13 109.3(4) . . ?
O22 V2 V13 125.8(3) . . ?
O41 V2 V13 39.0(3) . . ?
O44 V2 V13 40.5(3) . . ?
O29 V2 V13 124.3(3) . . ?
O35 V2 V4 112.1(4) . . ?
O22 V2 V4 37.6(3) . . ?
O41 V2 V4 124.9(3) . . ?
O44 V2 V4 123.8(3) . . ?
O29 V2 V4 41.1(3) . . ?
V13 V2 V4 138.63(10) . . ?
O14 V3 O46 107.3(5) . . ?
O14 V3 O37 103.4(5) . . ?
O46 V3 O37 82.3(4) . . ?
O14 V3 O42 100.8(5) . . ?
O46 V3 O42 151.7(4) . . ?
O37 V3 O42 94.9(4) . . ?
O14 V3 O31 101.5(5) . . ?
O46 V3 O31 93.0(4) . . ?
O37 V3 O31 155.0(5) . . ?
O42 V3 O31 77.7(4) . . ?
O14 V3 O7 161.1(6) . . ?
O46 V3 O7 86.2(6) . . ?
O37 V3 O7 91.3(6) . . ?
O42 V3 O7 65.7(6) . . ?
O31 V3 O7 63.8(6) . . ?
O14 V3 V10 111.1(4) . . ?
O46 V3 V10 40.8(3) . . ?
O37 V3 V10 41.5(3) . . ?
O42 V3 V10 129.8(3) . . ?
O31 V3 V10 128.9(3) . . ?
O7 V3 V10 87.7(5) . . ?
O14 V3 V8 114.3(4) . . ?
O46 V3 V8 120.7(3) . . ?
O37 V3 V8 123.9(3) . . ?
O42 V3 V8 40.0(3) . . ?
O31 V3 V8 39.8(3) . . ?
O7 V3 V8 46.9(5) . . ?
V10 V3 V8 134.58(10) . . ?
O20 V4 O22 111.2(5) . . ?
O20 V4 O30 108.7(5) . . ?
O22 V4 O30 86.1(4) . . ?
O20 V4 O29 107.2(5) . . ?
O22 V4 O29 79.4(4) . . ?
O30 V4 O29 144.0(4) . . ?
O20 V4 O48 105.1(5) . . ?
O22 V4 O48 143.6(4) . . ?
O30 V4 O48 79.8(4) . . ?
O29 V4 O48 92.7(4) . . ?
O20 V4 V7 117.2(4) . . ?
O22 V4 V7 42.7(3) . . ?
O30 V4 V7 43.4(3) . . ?
O29 V4 V7 115.4(3) . . ?
O48 V4 V7 116.1(3) . . ?
O20 V4 V2 114.6(4) . . ?
O22 V4 V2 38.0(3) . . ?
O30 V4 V2 117.9(3) . . ?
O29 V4 V2 41.4(3) . . ?
O48 V4 V2 125.3(3) . . ?
V7 V4 V2 77.23(9) . . ?
O20 V4 V5 114.3(4) . . ?
O22 V4 V5 116.3(3) . . ?
O30 V4 V5 38.5(3) . . ?
O29 V4 V5 123.6(3) . . ?
O48 V4 V5 41.4(3) . . ?
V7 V4 V5 77.18(9) . . ?
V2 V4 V5 130.88(9) . . ?
O43 V5 O30 105.5(5) . . ?
O43 V5 O18 104.8(5) . . ?
O30 V5 O18 149.7(5) . . ?
O43 V5 O49 104.4(5) . . ?
O30 V5 O49 93.2(4) . . ?
O18 V5 O49 80.5(4) . . ?
O43 V5 O48 103.2(5) . . ?
O30 V5 O48 78.5(4) . . ?
O18 V5 O48 93.4(4) . . ?
O49 V5 O48 152.4(4) . . ?
O43 V5 V14 111.8(4) . . ?
O30 V5 V14 126.3(3) . . ?
O18 V5 V14 39.3(3) . . ?
O49 V5 V14 41.4(3) . . ?
O48 V5 V14 126.0(3) . . ?
O43 V5 V4 110.5(4) . . ?
O30 V5 V4 37.5(3) . . ?
O18 V5 V4 126.8(3) . . ?
O49 V5 V4 124.9(3) . . ?
O48 V5 V4 41.1(3) . . ?
V14 V5 V4 137.66(10) . . ?
O16 V6 O41 105.2(5) . . ?
O16 V6 O25 104.4(5) . . ?
O41 V6 O25 84.6(4) . . ?
O16 V6 O36 102.9(5) . . ?
O41 V6 O36 91.3(4) . . ?
O25 V6 O36 152.5(5) . . ?
O16 V6 O28 103.6(5) . . ?
O41 V6 O28 150.6(4) . . ?
O25 V6 O28 93.4(4) . . ?
O36 V6 O28 77.0(4) . . ?
O16 V6 V13 111.0(5) . . ?
O41 V6 V13 42.3(3) . . ?
O25 V6 V13 42.3(3) . . ?
O36 V6 V13 127.4(3) . . ?
O28 V6 V13 128.5(3) . . ?
O16 V6 V12 113.3(5) . . ?
O41 V6 V12 121.3(3) . . ?
O25 V6 V12 123.6(3) . . ?
O36 V6 V12 39.0(3) . . ?
O28 V6 V12 38.8(3) . . ?
V13 V6 V12 135.64(11) . . ?
O39 V7 O22 106.9(5) . . ?
O39 V7 O30 103.5(5) . . ?
O22 V7 O30 83.4(4) . . ?
O39 V7 O26 105.8(5) . . ?
O22 V7 O26 91.3(4) . . ?
O30 V7 O26 150.5(4) . . ?
O39 V7 O38 104.5(5) . . ?
O22 V7 O38 148.5(4) . . ?
O30 V7 O38 92.3(4) . . ?
O26 V7 O38 77.3(4) . . ?
O39 V7 V4 109.9(4) . . ?
O22 V7 V4 41.7(3) . . ?
O30 V7 V4 41.7(3) . . ?
O26 V7 V4 127.1(3) . . ?
O38 V7 V4 127.1(3) . . ?
O39 V7 V8 114.9(4) . . ?
O22 V7 V8 120.3(3) . . ?
O30 V7 V8 122.9(3) . . ?
O26 V7 V8 38.4(3) . . ?
O38 V7 V8 39.5(3) . . ?
V4 V7 V8 135.23(11) . . ?
O21 V8 O26 101.4(5) . . ?
O21 V8 O38 102.0(5) . . ?
O26 V8 O38 80.0(4) . . ?
O21 V8 O42 100.0(5) . . ?
O26 V8 O42 158.6(5) . . ?
O38 V8 O42 95.7(4) . . ?
O21 V8 O31 99.7(5) . . ?
O26 V8 O31 97.2(4) . . ?
O38 V8 O31 158.3(5) . . ?
O42 V8 O31 79.0(4) . . ?
O21 V8 O7 164.6(6) . . ?
O26 V8 O7 89.3(6) . . ?
O38 V8 O7 90.7(7) . . ?
O42 V8 O7 69.7(6) . . ?
O31 V8 O7 67.7(7) . . ?
O21 V8 O5 164.9(7) . . ?
O26 V8 O5 65.2(7) . . ?
O38 V8 O5 69.9(9) . . ?
O42 V8 O5 93.6(7) . . ?
O31 V8 O5 89.3(8) . . ?
O7 V8 O5 30.0(7) . . ?
O21 V8 V7 110.9(4) . . ?
O26 V8 V7 39.8(3) . . ?
O38 V8 V7 40.9(3) . . ?
O42 V8 V7 129.8(3) . . ?
O31 V8 V7 130.0(3) . . ?
O7 V8 V7 84.4(5) . . ?
O5 V8 V7 54.5(6) . . ?
O21 V8 V3 112.9(4) . . ?
O26 V8 V3 127.6(3) . . ?
O38 V8 V3 126.4(3) . . ?
O42 V8 V3 40.6(3) . . ?
O31 V8 V3 40.5(3) . . ?
O7 V8 V3 51.8(5) . . ?
O5 V8 V3 81.8(6) . . ?
V7 V8 V3 136.16(11) . . ?
O34 V9 O37 103.9(5) . . ?
O34 V9 O17 102.7(5) . . ?
O37 V9 O17 153.3(5) . . ?
O34 V9 O23 103.9(5) . . ?
O37 V9 O23 92.7(4) . . ?
O17 V9 O23 80.1(4) . . ?
O34 V9 O33 103.8(5) . . ?
O37 V9 O33 80.8(4) . . ?
O17 V9 O33 93.7(4) . . ?
O23 V9 O33 152.3(4) . . ?
O34 V9 V10 111.7(4) . . ?
O37 V9 V10 39.3(3) . . ?
O17 V9 V10 128.0(3) . . ?
O23 V9 V10 124.7(3) . . ?
O33 V9 V10 41.8(3) . . ?
O34 V9 V14 108.5(4) . . ?
O37 V9 V14 128.2(3) . . ?
O17 V9 V14 39.0(3) . . ?
O23 V9 V14 41.1(3) . . ?
O33 V9 V14 126.9(3) . . ?
V10 V9 V14 139.75(11) . . ?
O10 V10 O46 109.0(5) . . ?
O10 V10 O37 109.1(5) . . ?
O46 V10 O37 85.1(4) . . ?
O10 V10 O33 107.0(5) . . ?
O46 V10 O33 144.0(4) . . ?
O37 V10 O33 81.1(4) . . ?
O10 V10 O45 105.1(5) . . ?
O46 V10 O45 79.7(4) . . ?
O37 V10 O45 145.5(4) . . ?
O33 V10 O45 93.3(4) . . ?
O10 V10 V3 116.9(4) . . ?
O46 V10 V3 42.3(3) . . ?
O37 V10 V3 42.8(3) . . ?
O33 V10 V3 116.1(3) . . ?
O45 V10 V3 115.4(3) . . ?
O10 V10 V9 117.5(4) . . ?
O46 V10 V9 115.2(3) . . ?
O37 V10 V9 39.4(3) . . ?
O33 V10 V9 41.9(3) . . ?
O45 V10 V9 124.0(3) . . ?
V3 V10 V9 76.38(9) . . ?
O10 V10 V1 110.8(4) . . ?
O46 V10 V1 38.9(3) . . ?
O37 V10 V1 118.9(3) . . ?
O33 V10 V1 126.3(3) . . ?
O45 V10 V1 40.9(3) . . ?
V3 V10 V1 78.02(9) . . ?
V9 V10 V1 131.44(10) . . ?
O15 V11 O17 105.0(6) . . ?
O15 V11 O18 104.4(5) . . ?
O17 V11 O18 86.2(4) . . ?
O15 V11 O9 102.9(6) . . ?
O17 V11 O9 151.6(5) . . ?
O18 V11 O9 92.4(4) . . ?
O15 V11 O8 103.3(5) . . ?
O17 V11 O8 92.4(4) . . ?
O18 V11 O8 151.6(5) . . ?
O9 V11 O8 75.6(4) . . ?
O15 V11 V14 113.7(5) . . ?
O17 V11 V14 42.8(3) . . ?
O18 V11 V14 43.6(3) . . ?
O9 V11 V14 127.3(3) . . ?
O8 V11 V14 126.7(3) . . ?
O15 V11 V12 108.5(5) . . ?
O17 V11 V12 124.7(3) . . ?
O18 V11 V12 124.7(3) . . ?
O9 V11 V12 37.8(3) . . ?
O8 V11 V12 37.8(3) . . ?
V14 V11 V12 137.80(12) . . ?
O13 V12 O8 105.0(6) . . ?
O13 V12 O9 102.6(6) . . ?
O8 V12 O9 78.8(4) . . ?
O13 V12 O28 106.2(5) . . ?
O8 V12 O28 92.7(4) . . ?
O9 V12 O28 151.2(5) . . ?
O13 V12 O36 105.1(5) . . ?
O8 V12 O36 149.9(5) . . ?
O9 V12 O36 94.3(4) . . ?
O28 V12 O36 79.3(4) . . ?
O13 V12 V6 117.0(5) . . ?
O8 V12 V6 122.4(3) . . ?
O9 V12 V6 123.9(4) . . ?
O28 V12 V6 40.3(3) . . ?
O36 V12 V6 39.9(3) . . ?
O13 V12 V11 109.8(5) . . ?
O8 V12 V11 39.8(3) . . ?
O9 V12 V11 39.0(3) . . ?
O28 V12 V11 125.9(3) . . ?
O36 V12 V11 126.0(3) . . ?
V6 V12 V11 133.15(11) . . ?
O27 V13 O41 108.8(5) . . ?
O27 V13 O25 107.7(5) . . ?
O41 V13 O25 85.2(4) . . ?
O27 V13 O47 108.6(5) . . ?
O41 V13 O47 142.5(4) . . ?
O25 V13 O47 80.3(4) . . ?
O27 V13 O44 108.6(5) . . ?
O41 V13 O44 79.6(4) . . ?
O25 V13 O44 143.4(5) . . ?
O47 V13 O44 91.8(4) . . ?
O27 V13 V6 116.0(4) . . ?
O41 V13 V6 42.3(3) . . ?
O25 V13 V6 42.9(3) . . ?
O47 V13 V6 114.9(3) . . ?
O44 V13 V6 114.3(3) . . ?
O27 V13 V2 113.2(4) . . ?
O41 V13 V2 39.0(3) . . ?
O25 V13 V2 118.2(3) . . ?
O47 V13 V2 124.0(3) . . ?
O44 V13 V2 40.6(3) . . ?
V6 V13 V2 77.50(9) . . ?
O27 V13 V1 114.4(4) . . ?
O41 V13 V1 116.8(3) . . ?
O25 V13 V1 39.4(3) . . ?
O47 V13 V1 40.9(3) . . ?
O44 V13 V1 123.4(3) . . ?
V6 V13 V1 77.38(9) . . ?
V2 V13 V1 132.03(11) . . ?
O12 V14 O17 105.7(5) . . ?
O12 V14 O18 110.7(5) . . ?
O17 V14 O18 86.4(4) . . ?
O12 V14 O23 105.0(5) . . ?
O17 V14 O23 80.6(4) . . ?
O18 V14 O23 144.1(5) . . ?
O12 V14 O49 107.6(5) . . ?
O17 V14 O49 146.6(4) . . ?
O18 V14 O49 79.7(4) . . ?
O23 V14 O49 93.0(4) . . ?
O12 V14 V11 118.8(4) . . ?
O17 V14 V11 43.3(3) . . ?
O18 V14 V11 43.3(3) . . ?
O23 V14 V11 114.3(3) . . ?
O49 V14 V11 114.8(3) . . ?
O12 V14 V9 111.4(4) . . ?
O17 V14 V9 39.3(3) . . ?
O18 V14 V9 117.9(3) . . ?
O23 V14 V9 41.4(3) . . ?
O49 V14 V9 125.7(3) . . ?
V11 V14 V9 76.63(9) . . ?
O12 V14 V5 117.8(4) . . ?
O17 V14 V5 117.9(3) . . ?
O18 V14 V5 38.8(3) . . ?
O23 V14 V5 123.2(3) . . ?
O49 V14 V5 41.0(3) . . ?
V11 V14 V5 76.39(9) . . ?
V9 V14 V5 130.61(11) . . ?
Ni5 Ni1 N3 126.5(7) . . ?
Ni5 Ni1 N1 95.3(8) . . ?
N3 Ni1 N1 92.5(9) . . ?
Ni5 Ni1 N2 56.1(9) . . ?
N3 Ni1 N2 176.6(10) . . ?
N1 Ni1 N2 85.0(9) . . ?
Ni5 Ni1 N4 82.1(9) . . ?
N3 Ni1 N4 92.1(8) . . ?
N1 Ni1 N4 175.4(9) . . ?
N2 Ni1 N4 90.4(8) . . ?
Ni5 Ni1 C3 127.2(7) . . ?
N3 Ni1 C3 32.0(7) . . ?
N1 Ni1 C3 121.8(9) . . ?
N2 Ni1 C3 149.4(8) . . ?
N4 Ni1 C3 62.6(9) . . ?
N6 Ni2 N6 180.0(8) . 2_765 ?
N6 Ni2 N5 82.1(5) . 2_765 ?
N6 Ni2 N5 97.9(5) 2_765 2_765 ?
N6 Ni2 N5 97.9(5) . . ?
N6 Ni2 N5 82.1(5) 2_765 . ?
N5 Ni2 N5 180.0(9) 2_765 . ?
N6 Ni2 O27 90.7(5) . . ?
N6 Ni2 O27 89.3(5) 2_765 . ?
N5 Ni2 O27 88.6(4) 2_765 . ?
N5 Ni2 O27 91.4(4) . . ?
N6 Ni2 O27 89.3(5) . 2_765 ?
N6 Ni2 O27 90.7(5) 2_765 2_765 ?
N5 Ni2 O27 91.4(4) 2_765 2_765 ?
N5 Ni2 O27 88.6(4) . 2_765 ?
O27 Ni2 O27 180.0(6) . 2_765 ?
O21 Ni3 O21 180.0(6) 2_655 . ?
O21 Ni3 N7 87.7(5) 2_655 . ?
O21 Ni3 N7 92.3(5) . . ?
O21 Ni3 N7 92.3(5) 2_655 2_655 ?
O21 Ni3 N7 87.7(5) . 2_655 ?
N7 Ni3 N7 180.0(8) . 2_655 ?
O21 Ni3 N8 86.3(5) 2_655 2_655 ?
O21 Ni3 N8 93.7(5) . 2_655 ?
N7 Ni3 N8 96.9(5) . 2_655 ?
N7 Ni3 N8 83.1(5) 2_655 2_655 ?
O21 Ni3 N8 93.7(5) 2_655 . ?
O21 Ni3 N8 86.3(5) . . ?
N7 Ni3 N8 83.1(5) . . ?
N7 Ni3 N8 96.9(5) 2_655 . ?
N8 Ni3 N8 180.0(9) 2_655 . ?
N12 Ni4 N11 83.5(6) . . ?
N12 Ni4 N9 96.1(6) . . ?
N11 Ni4 N9 179.1(5) . . ?
N12 Ni4 O10 90.7(5) . 1_645 ?
N11 Ni4 O10 91.1(4) . 1_645 ?
N9 Ni4 O10 89.8(4) . 1_645 ?
N12 Ni4 O20 90.5(5) . . ?
N11 Ni4 O20 89.4(5) . . ?
N9 Ni4 O20 89.7(5) . . ?
O10 Ni4 O20 178.7(4) 1_645 . ?
N12 Ni4 N10 177.8(6) . . ?
N11 Ni4 N10 98.0(5) . . ?
N9 Ni4 N10 82.4(5) . . ?
O10 Ni4 N10 87.7(5) 1_645 . ?
O20 Ni4 N10 91.1(5) . . ?
Ni1 Ni5 N2 83.8(9) . . ?
Ni1 Ni5 O34 116.5(5) . . ?
N2 Ni5 O34 159.4(9) . . ?
Ni1 Ni5 N4 63.8(7) . . ?
N2 Ni5 N4 92.5(9) . . ?
O34 Ni5 N4 99.2(6) . . ?
Ni1 Ni5 N1 53.1(6) . . ?
N2 Ni5 N1 78.6(10) . . ?
O34 Ni5 N1 110.3(7) . . ?
N4 Ni5 N1 116.8(9) . . ?
O3 S1 O1 109(2) . . ?
O3 S1 O5 116.8(19) . . ?
O1 S1 O5 134(2) . . ?
O3 S1 O2 101.7(15) . . ?
O1 S1 O2 112.8(17) . . ?
O5 S1 O2 57.9(15) . . ?
O3 S1 O7 117.2(17) . . ?
O1 S1 O7 110.0(19) . . ?
O5 S1 O7 48.9(13) . . ?
O2 S1 O7 106.1(14) . . ?
O3 S1 O4 119.9(18) . . ?
O1 S1 O4 46.3(14) . . ?
O5 S1 O4 105.3(18) . . ?
O2 S1 O4 66.5(16) . . ?
O7 S1 O4 122.6(15) . . ?
O3 S1 O6 100.6(14) . . ?
O1 S1 O6 58.9(17) . . ?
O5 S1 O6 111.1(16) . . ?
O2 S1 O6 157.6(16) . . ?
O7 S1 O6 63.0(14) . . ?
O4 S1 O6 101.8(16) . . ?
O4 O1 S1 71(2) . . ?
O4 O1 O6 130(3) . . ?
S1 O1 O6 64.5(16) . . ?
O5 O2 S1 59.5(15) . . ?
O5 O2 O4 100(2) . . ?
S1 O2 O4 57.3(14) . . ?
O1 O4 S1 62.4(18) . . ?
O1 O4 O2 119(3) . . ?
S1 O4 O2 56.2(14) . . ?
O7 O5 S1 67.8(15) . . ?
O7 O5 O2 129(2) . . ?
S1 O5 O2 62.6(16) . . ?
O7 O5 V8 72.7(17) . . ?
S1 O5 V8 139.1(16) . . ?
O2 O5 V8 150(2) . . ?
O1 O6 S1 56.6(13) . . ?
O1 O6 O7 103.6(19) . . ?
S1 O6 O7 57.6(12) . . ?
O5 O7 S1 63.3(16) . . ?
O5 O7 O6 122(2) . . ?
S1 O7 O6 59.4(11) . . ?
O5 O7 V8 77.3(17) . . ?
S1 O7 V8 139.2(13) . . ?
O6 O7 V8 152.0(16) . . ?
O5 O7 V3 158.4(19) . . ?
S1 O7 V3 138.3(12) . . ?
O6 O7 V3 79.4(11) . . ?
V8 O7 V3 81.3(6) . . ?
As5 O8 V12 136.0(6) . . ?
As5 O8 V11 121.5(6) . . ?
V12 O8 V11 102.3(4) . . ?
As6 O9 V12 134.2(6) . . ?
As6 O9 V11 122.6(6) . . ?
V12 O9 V11 103.1(5) . . ?
V10 O10 Ni4 148.3(6) . 1_465 ?
As2 O11 As4 132.2(6) . . ?
V14 O17 V9 101.7(5) . . ?
V14 O17 V11 93.8(4) . . ?
V9 O17 V11 137.1(6) . . ?
V5 O18 V11 138.0(6) . . ?
V5 O18 V14 101.9(5) . . ?
V11 O18 V14 93.1(4) . . ?
As6 O19 As8 131.8(6) . . ?
V4 O20 Ni4 144.8(7) . . ?
V8 O21 Ni3 159.8(6) . . ?
V4 O22 V2 104.4(5) . . ?
V4 O22 V7 95.6(5) . . ?
V2 O22 V7 143.4(5) . . ?
As2 O23 V14 135.7(5) . . ?
As2 O23 V9 126.7(5) . . ?
V14 O23 V9 97.5(4) . . ?
V13 O25 V6 94.7(4) . . ?
V13 O25 V1 101.8(5) . . ?
V6 O25 V1 140.1(6) . . ?
As3 O26 V8 134.1(5) . . ?
As3 O26 V7 123.6(5) . . ?
V8 O26 V7 101.9(5) . . ?
V13 O27 Ni2 140.1(6) . . ?
As7 O28 V12 136.4(6) . . ?
As7 O28 V6 121.8(6) . . ?
V12 O28 V6 100.9(4) . . ?
As8 O29 V4 137.3(6) . . ?
As8 O29 V2 124.9(5) . . ?
V4 O29 V2 97.5(4) . . ?
V4 O30 V5 104.0(5) . . ?
V4 O30 V7 94.9(5) . . ?
V5 O30 V7 139.8(5) . . ?
As1 O31 V8 135.8(6) . . ?
As1 O31 V3 121.4(5) . . ?
V8 O31 V3 99.7(5) . . ?
As1 O32 As3 132.4(6) . . ?
As5 O33 V9 125.3(5) . . ?
As5 O33 V10 136.2(5) . . ?
V9 O33 V10 96.3(4) . . ?
V9 O34 Ni5 153.1(7) . . ?
As8 O36 V12 134.7(6) . . ?
As8 O36 V6 123.6(6) . . ?
V12 O36 V6 101.1(4) . . ?
V10 O37 V9 101.4(5) . . ?
V10 O37 V3 95.7(4) . . ?
V9 O37 V3 137.0(6) . . ?
As4 O38 V8 136.9(6) . . ?
As4 O38 V7 123.2(5) . . ?
V8 O38 V7 99.6(5) . . ?
As5 O40 As7 132.4(6) . . ?
V13 O41 V2 102.0(5) . . ?
V13 O41 V6 95.4(4) . . ?
V2 O41 V6 143.4(6) . . ?
As2 O42 V8 134.5(6) . . ?
As2 O42 V3 122.9(5) . . ?
V8 O42 V3 99.4(4) . . ?
As3 O44 V2 123.9(5) . . ?
As3 O44 V13 137.1(5) . . ?
V2 O44 V13 98.9(4) . . ?
As7 O45 V1 125.5(5) . . ?
As7 O45 V10 136.5(6) . . ?
V1 O45 V10 97.8(5) . . ?
V10 O46 V1 102.9(5) . . ?
V10 O46 V3 96.9(4) . . ?
V1 O46 V3 144.8(5) . . ?
As1 O47 V13 136.2(5) . . ?
As1 O47 V1 125.0(5) . . ?
V13 O47 V1 98.6(4) . . ?
As6 O48 V4 136.1(5) . . ?
As6 O48 V5 124.4(5) . . ?
V4 O48 V5 97.6(4) . . ?
As4 O49 V5 125.4(5) . . ?
As4 O49 V14 135.8(5) . . ?
V5 O49 V14 97.6(4) . . ?
C1 N1 Ni1 110.3(15) . . ?
C1 N1 Ni5 84.9(13) . . ?
Ni1 N1 Ni5 31.6(4) . . ?
C2 N2 Ni5 119.7(16) . . ?
C2 N2 Ni1 114.2(13) . . ?
Ni5 N2 Ni1 40.0(5) . . ?
C3 N3 Ni1 106.5(18) . . ?
C4 N4 Ni1 101.4(14) . . ?
C4 N4 Ni5 115.0(14) . . ?
Ni1 N4 Ni5 34.2(3) . . ?
C5 N5 Ni2 108.4(12) . . ?
C6 N6 Ni2 111.4(11) . . ?
C7 N7 Ni3 110.4(11) . . ?
C8 N8 Ni3 107.5(11) . . ?
C9 N9 Ni4 107.9(11) . . ?
C10 N10 Ni4 107.2(11) . . ?
C11 N11 Ni4 109.8(11) . . ?
C12 N12 Ni4 109.3(11) . . ?
C2 C1 N1 108.8(18) . . ?
C1 C2 N2 105(2) . . ?
N3 C3 C4 109(2) . . ?
N3 C3 Ni1 41.6(12) . . ?
C4 C3 Ni1 79.3(15) . . ?
N4 C4 C3 106(2) . . ?
N5 C5 C6 113.6(17) . 2_765 ?
N6 C6 C5 113.1(16) . 2_765 ?
N7 C7 C8 114.1(18) . . ?
C7 C8 N8 117.9(18) . . ?
N9 C9 C10 108.1(14) . . ?
N10 C10 C9 107.5(14) . . ?
N11 C11 C12 111.2(16) . . ?
N12 C12 C11 114.1(16) . . ?

loop_
_geom_bond_atom_site_label_1
_geom_bond_atom_site_label_2
_geom_bond_distance
_geom_bond_site_symmetry_2
_geom_bond_publ_flag
As1 O31 1.759(11) . ?
As1 O47 1.770(10) . ?
As1 O32 1.789(9) . ?
As2 O23 1.749(10) . ?
As2 O11 1.782(10) . ?
As2 O42 1.766(10) . ?
As3 O44 1.778(10) . ?
As3 O26 1.799(11) . ?
As3 O32 1.804(9) . ?
As4 O49 1.751(10) . ?
As4 O38 1.755(11) . ?
As4 O11 1.806(9) . ?
As5 O33 1.763(9) . ?
As5 O8 1.775(10) . ?
As5 O40 1.780(12) . ?
As6 O48 1.761(10) . ?
As6 O9 1.764(10) . ?
As6 O19 1.782(11) . ?
As7 O28 1.758(9) . ?
As7 O45 1.782(10) . ?
As7 O40 1.783(12) . ?
As8 O29 1.756(10) . ?
As8 O36 1.763(9) . ?
As8 O19 1.793(12) . ?
V1 O24 1.618(10) . ?
V1 O46 1.939(9) . ?
V1 O25 1.958(10) . ?
V1 O45 1.987(11) . ?
V1 O47 2.002(10) . ?
V1 V10 3.009(3) . ?
V1 V13 3.020(3) . ?
V2 O35 1.596(10) . ?
V2 O22 1.925(10) . ?
V2 O41 1.938(10) . ?
V2 O44 1.981(9) . ?
V2 O29 2.018(11) . ?
V2 V13 3.009(3) . ?
V2 V4 3.027(3) . ?
V3 O14 1.599(10) . ?
V3 O46 1.964(9) . ?
V3 O37 1.981(10) . ?
V3 O42 2.042(10) . ?
V3 O31 2.037(11) . ?
V3 O7 2.46(2) . ?
V3 V10 2.900(3) . ?
V3 V8 3.094(3) . ?
V4 O20 1.629(9) . ?
V4 O22 1.908(10) . ?
V4 O30 1.905(10) . ?
V4 O29 2.007(10) . ?
V4 O48 2.012(10) . ?
V4 V7 2.853(3) . ?
V4 V5 3.036(4) . ?
V5 O43 1.626(10) . ?
V5 O30 1.947(10) . ?
V5 O18 1.942(10) . ?
V5 O49 2.009(9) . ?
V5 O48 2.024(10) . ?
V5 V14 3.033(3) . ?
V6 O16 1.600(11) . ?
V6 O41 1.934(10) . ?
V6 O25 1.956(10) . ?
V6 O36 2.016(10) . ?
V6 O28 2.032(10) . ?
V6 V13 2.862(4) . ?
V6 V12 3.086(4) . ?
V7 O39 1.571(11) . ?
V7 O22 1.943(10) . ?
V7 O30 1.968(10) . ?
V7 O26 2.003(10) . ?
V7 O38 2.035(11) . ?
V7 V8 3.065(3) . ?
V8 O21 1.639(10) . ?
V8 O26 1.945(10) . ?
V8 O38 1.978(10) . ?
V8 O42 2.014(10) . ?
V8 O31 2.009(10) . ?
V8 O7 2.28(2) . ?
V8 O5 2.33(3) . ?
V9 O34 1.601(10) . ?
V9 O37 1.937(10) . ?
V9 O17 1.947(10) . ?
V9 O23 2.008(10) . ?
V9 O33 2.012(9) . ?
V9 V10 2.993(3) . ?
V9 V14 3.012(3) . ?
V10 O10 1.630(9) . ?
V10 O46 1.910(10) . ?
V10 O37 1.932(10) . ?
V10 O33 2.006(10) . ?
V10 O45 2.008(10) . ?
V11 O15 1.599(12) . ?
V11 O17 1.955(10) . ?
V11 O18 1.952(10) . ?
V11 O9 2.014(11) . ?
V11 O8 2.042(10) . ?
V11 V14 2.842(4) . ?
V11 V12 3.114(4) . ?
V12 O13 1.607(11) . ?
V12 O8 1.956(11) . ?
V12 O9 1.961(11) . ?
V12 O28 1.971(11) . ?
V12 O36 1.981(11) . ?
V13 O27 1.634(11) . ?
V13 O41 1.934(9) . ?
V13 O25 1.934(10) . ?
V13 O47 1.981(9) . ?
V13 O44 1.978(10) . ?
V14 O12 1.604(11) . ?
V14 O17 1.936(10) . ?
V14 O18 1.963(10) . ?
V14 O23 1.998(9) . ?
V14 O49 2.023(9) . ?
Ni1 Ni5 1.246(6) . ?
Ni1 N3 1.73(2) . ?
Ni1 N1 1.90(2) . ?
Ni1 N2 1.927(17) . ?
Ni1 N4 1.991(17) . ?
Ni1 C3 2.50(3) . ?
Ni2 N6 2.080(12) . ?
Ni2 N6 2.080(12) 2_765 ?
Ni2 N5 2.084(13) 2_765 ?
Ni2 N5 2.084(13) . ?
Ni2 O27 2.101(10) . ?
Ni2 O27 2.101(10) 2_765 ?
Ni3 O21 2.082(10) 2_655 ?
Ni3 O21 2.082(10) . ?
Ni3 N7 2.098(13) . ?
Ni3 N7 2.098(13) 2_655 ?
Ni3 N8 2.100(13) 2_655 ?
Ni3 N8 2.100(13) . ?
Ni4 N12 2.051(13) . ?
Ni4 N11 2.072(13) . ?
Ni4 N9 2.093(14) . ?
Ni4 O10 2.104(10) 1_645 ?
Ni4 O20 2.110(10) . ?
Ni4 N10 2.119(14) . ?
Ni5 N2 1.61(3) . ?
Ni5 O34 2.069(12) . ?
Ni5 N4 2.20(2) . ?
Ni5 N1 2.37(3) . ?
S1 O3 1.356(18) . ?
S1 O1 1.39(3) . ?
S1 O5 1.42(2) . ?
S1 O2 1.46(3) . ?
S1 O7 1.47(2) . ?
S1 O4 1.48(3) . ?
S1 O6 1.50(2) . ?
O1 O4 1.13(3) . ?
O1 O6 1.42(4) . ?
O2 O5 1.40(4) . ?
O2 O4 1.61(4) . ?
O5 O7 1.20(3) . ?
O6 O7 1.55(3) . ?
O10 Ni4 2.104(10) 1_465 ?
N1 C1 1.51(3) . ?
N2 C2 1.49(3) . ?
N3 C3 1.3800(11) . ?
N4 C4 1.44(3) . ?
N5 C5 1.44(2) . ?
N6 C6 1.43(2) . ?
N7 C7 1.41(3) . ?
N8 C8 1.48(3) . ?
N9 C9 1.48(3) . ?
N10 C10 1.48(2) . ?
N11 C11 1.45(2) . ?
N12 C12 1.44(2) . ?
C1 C2 1.49(3) . ?
C3 C4 1.53(3) . ?
C5 C6 1.46(3) 2_765 ?
C6 C5 1.46(3) 2_765 ?
C7 C8 1.43(3) . ?
C9 C10 1.51(3) . ?
C11 C12 1.47(3) . ?
